data_2218609
loop_
_publ_author_name
'Wang, Xiang'
'Li, Yan'
'Liu, Ming-Guo'

_publ_section_title
;Diethyl
 3-amino-4-[(triphenylphosphoranylidene)amino]thieno[2,3-<i>b</i>]thiophene-2,5-dicarboxylate
;
_journal_coeditor_code BT2711
_journal_issue 7
_journal_name_full 'Acta Crystallographica Section E'
_journal_page_first o1180
_journal_paper_doi 10.1107/S1600536808015705
_journal_volume 64
_journal_year 2008
_chemical_formula_iupac 'C30 H27 N2 O4 P S2'
_chemical_formula_moiety 'C30 H27 N2 O4 P S2'
_chemical_formula_sum 'C30 H27 N2 O4 P S2'
_chemical_formula_weight 574.63
_chemical_name_systematic
;
Diethyl
3-amino-4-[(triphenylphosphoranylidene)amino]thieno[2,3-<i>b</i>]thiophene-
2,5-dicarboxylate
;
_space_group_IT_number 2
_symmetry_cell_setting triclinic
_symmetry_space_group_name_Hall '-P 1'
_symmetry_space_group_name_H-M 'P -1'
_atom_sites_solution_hydrogens geom
_atom_sites_solution_primary direct
_atom_sites_solution_secondary difmap
_audit_creation_method SHELXL97
_cell_angle_alpha 68.1400(10)
_cell_angle_beta 71.0430(10)
_cell_angle_gamma 68.9690(10)
_cell_formula_units_Z 4
_cell_length_a 13.1260(9)
_cell_length_b 15.3616(10)
_cell_length_c 16.6497(11)
_cell_measurement_reflns_used 2577
_cell_measurement_temperature 298(2)
_cell_measurement_theta_max 19.74
_cell_measurement_theta_min 2.28
_cell_volume 2836.5(3)
_computing_cell_refinement 'SAINT-Plus (Bruker, 2001)'
_computing_data_collection 'SMART (Bruker, 2001)'
_computing_data_reduction 'SAINT-Plus (Bruker, 2001)'
_computing_molecular_graphics 'PLATON (Spek, 2003)'
_computing_publication_material 'SHELXTL (Sheldrick, 2008)'
_computing_structure_refinement 'SHELXL97 (Sheldrick, 2008)'
_computing_structure_solution 'SHELXS97 (Sheldrick, 2008)'
_diffrn_ambient_temperature 298(2)
_diffrn_measured_fraction_theta_full 0.986
_diffrn_measured_fraction_theta_max 0.986
_diffrn_measurement_device_type 'Bruker SMART 4K CCD area-detector'
_diffrn_measurement_method '\f and \w'
_diffrn_radiation_monochromator graphite
_diffrn_radiation_source 'fine-focus sealed tube'
_diffrn_radiation_type MoK\a
_diffrn_radiation_wavelength 0.71073
_diffrn_reflns_av_R_equivalents 0.0528
_diffrn_reflns_av_sigmaI/netI 0.0981
_diffrn_reflns_limit_h_max 16
_diffrn_reflns_limit_h_min -15
_diffrn_reflns_limit_k_max 18
_diffrn_reflns_limit_k_min -18
_diffrn_reflns_limit_l_max 20
_diffrn_reflns_limit_l_min -14
_diffrn_reflns_number 20968
_diffrn_reflns_theta_full 26.00
_diffrn_reflns_theta_max 26.00
_diffrn_reflns_theta_min 1.48
_exptl_absorpt_coefficient_mu 0.283
_exptl_absorpt_correction_T_max 0.9832
_exptl_absorpt_correction_T_min 0.9456
_exptl_absorpt_correction_type multi-scan
_exptl_absorpt_process_details '(SADABS; Bruker, 2001)'
_exptl_crystal_colour yellow
_exptl_crystal_density_diffrn 1.346
_exptl_crystal_density_method 'not measured'
_exptl_crystal_description block
_exptl_crystal_F_000 1200
_exptl_crystal_size_max 0.20
_exptl_crystal_size_mid 0.10
_exptl_crystal_size_min 0.06
_refine_diff_density_max 0.480
_refine_diff_density_min -0.276
_refine_ls_extinction_method none
_refine_ls_goodness_of_fit_ref 0.963
_refine_ls_hydrogen_treatment constr
_refine_ls_matrix_type full
_refine_ls_number_parameters 727
_refine_ls_number_reflns 10981
_refine_ls_number_restraints 6
_refine_ls_restrained_S_all 0.968
_refine_ls_R_factor_all 0.1231
_refine_ls_R_factor_gt 0.0678
_refine_ls_shift/su_max 0.001
_refine_ls_shift/su_mean 0.000
_refine_ls_structure_factor_coef Fsqd
_refine_ls_weighting_details 'calc w = 1/[\s^2^(Fo^2^)+(0.0624P)^2^] where P=(Fo^2^+2Fc^2^)/3'
_refine_ls_weighting_scheme calc
_refine_ls_wR_factor_gt 0.1365
_refine_ls_wR_factor_ref 0.1586
_reflns_number_gt 6314
_reflns_number_total 10981
_reflns_threshold_expression I>2\s(I)
_cod_data_source_file bt2711.cif
_cod_data_source_block I
_cod_database_code 2218609
_cod_database_fobs_code 2218609

loop_
_symmetry_equiv_pos_as_xyz
'x, y, z'
'-x, -y, -z'

loop_
_atom_site_type_symbol
_atom_site_label
_atom_site_fract_x
_atom_site_fract_y
_atom_site_fract_z
_atom_site_U_iso_or_equiv
_atom_site_adp_type
_atom_site_calc_flag
_atom_site_refinement_flags
_atom_site_occupancy
_atom_site_disorder_assembly
_atom_site_disorder_group
C C1 0.2610(3) 0.4257(3) 0.8472(2) 0.0461(9) Uani d . 1 . .
C C2 0.2866(3) 0.4036(3) 0.9289(3) 0.0608(11) Uani d . 1 . .
H H2 0.2896 0.4528 0.9471 0.073 Uiso calc R 1 . .
C C3 0.3074(4) 0.3091(3) 0.9823(3) 0.0705(13) Uani d . 1 . .
H H3 0.3214 0.2951 1.0378 0.085 Uiso calc R 1 . .
C C4 0.3078(4) 0.2357(3) 0.9548(4) 0.0772(15) Uani d . 1 . .
H H4 0.3238 0.1717 0.9909 0.093 Uiso calc R 1 . .
C C5 0.2847(4) 0.2559(3) 0.8746(3) 0.0759(14) Uani d . 1 . .
H H5 0.2846 0.2057 0.8562 0.091 Uiso calc R 1 . .
C C6 0.2617(3) 0.3504(3) 0.8208(3) 0.0609(12) Uani d . 1 . .
H H6 0.2465 0.3636 0.7660 0.073 Uiso calc R 1 . .
C C7 0.1246(3) 0.6316(3) 0.8246(2) 0.0464(9) Uani d . 1 . .
C C8 0.0934(3) 0.7258(3) 0.7712(3) 0.0639(12) Uani d . 1 . .
H H8 0.1283 0.7422 0.7114 0.077 Uiso calc R 1 . .
C C9 0.0103(4) 0.7958(3) 0.8068(3) 0.0803(15) Uani d . 1 . .
H H9 -0.0104 0.8592 0.7705 0.096 Uiso calc R 1 . .
C C10 -0.0415(4) 0.7735(3) 0.8939(4) 0.0783(14) Uani d . 1 . .
H H10 -0.0966 0.8214 0.9173 0.094 Uiso calc R 1 . .
C C11 -0.0122(4) 0.6801(4) 0.9473(3) 0.0740(14) Uani d . 1 . .
H H11 -0.0475 0.6644 1.0071 0.089 Uiso calc R 1 . .
C C12 0.0699(3) 0.6089(3) 0.9126(3) 0.0591(11) Uani d . 1 . .
H H12 0.0883 0.5452 0.9488 0.071 Uiso calc R 1 . .
C C13 0.3626(3) 0.5803(3) 0.7625(3) 0.0474(10) Uani d . 1 . .
C C14 0.4623(3) 0.5437(3) 0.7082(3) 0.0580(11) Uani d . 1 . .
H H14 0.4629 0.5054 0.6759 0.070 Uiso calc R 1 . .
C C15 0.5600(4) 0.5627(3) 0.7009(4) 0.0758(14) Uani d . 1 . .
H H15 0.6260 0.5372 0.6644 0.091 Uiso calc R 1 . .
C C16 0.5595(5) 0.6190(4) 0.7476(4) 0.0951(18) Uani d . 1 . .
H H16 0.6252 0.6328 0.7423 0.114 Uiso calc R 1 . .
C C17 0.4628(5) 0.6557(4) 0.8025(4) 0.0954(17) Uani d . 1 . .
H H17 0.4638 0.6931 0.8350 0.114 Uiso calc R 1 . .
C C18 0.3640(4) 0.6374(3) 0.8099(3) 0.0712(13) Uani d . 1 . .
H H18 0.2985 0.6633 0.8465 0.085 Uiso calc R 1 . .
C C19 0.1617(3) 0.5670(2) 0.6309(2) 0.0390(9) Uani d . 1 . .
C C20 0.0575(3) 0.5474(3) 0.6605(2) 0.0466(9) Uani d . 1 . .
C C21 0.0036(3) 0.5049(3) 0.7492(3) 0.0523(10) Uani d . 1 . .
C C22 -0.1442(4) 0.4291(4) 0.8356(3) 0.106(2) Uani d . 1 . .
H H22A -0.2206 0.4370 0.8349 0.127 Uiso calc R 1 . .
H H22B -0.1461 0.4526 0.8829 0.127 Uiso calc R 1 . .
C C23 -0.0812(6) 0.3255(5) 0.8516(4) 0.156(3) Uani d . 1 . .
H H23A -0.0794 0.3029 0.8044 0.233 Uiso calc R 1 . .
H H23B -0.1171 0.2882 0.9070 0.233 Uiso calc R 1 . .
H H23C -0.0062 0.3181 0.8535 0.233 Uiso calc R 1 . .
C C24 0.1894(3) 0.5986(2) 0.5359(2) 0.0375(8) Uani d . 1 . .
C C25 0.1080(3) 0.6043(2) 0.4975(2) 0.0460(9) Uani d . 1 . .
C C26 0.2835(3) 0.6265(2) 0.4709(2) 0.0402(9) Uani d . 1 . .
C C27 0.2694(3) 0.6522(2) 0.3857(2) 0.0429(9) Uani d . 1 . .
N N2 0.3742(3) 0.6258(2) 0.4942(2) 0.0568(9) Uani d . 1 . .
H H2A 0.3759 0.6025 0.5494 0.068 Uiso d R 1 . .
H H2B 0.4255 0.6458 0.4504 0.068 Uiso d R 1 . .
C C28 0.3516(3) 0.6807(3) 0.3064(3) 0.0508(10) Uani d . 1 . .
C C29 0.3981(4) 0.7238(4) 0.1496(3) 0.0856(16) Uani d . 1 . .
H H29A 0.3780 0.7941 0.1241 0.103 Uiso calc R 1 . .
H H29B 0.4725 0.7034 0.1607 0.103 Uiso calc R 1 . .
C C30 0.3979(5) 0.6781(4) 0.0880(3) 0.111(2) Uani d . 1 . .
H H30A 0.4189 0.6086 0.1129 0.166 Uiso calc R 1 . .
H H30B 0.4503 0.6963 0.0333 0.166 Uiso calc R 1 . .
H H30C 0.3243 0.6989 0.0767 0.166 Uiso calc R 1 . .
C C31 0.7449(3) 0.8334(3) 0.3607(3) 0.0460(9) Uani d . 1 . .
C C32 0.6524(3) 0.8387(3) 0.3338(3) 0.0507(10) Uani d . 1 . .
H H32 0.6151 0.8976 0.2995 0.061 Uiso calc R 1 . .
C C33 0.6157(3) 0.7574(3) 0.3577(3) 0.0583(11) Uani d . 1 . .
H H33 0.5528 0.7620 0.3404 0.070 Uiso calc R 1 . .
C C34 0.6709(4) 0.6700(3) 0.4066(3) 0.0672(13) Uani d . 1 . .
H H34 0.6462 0.6151 0.4216 0.081 Uiso calc R 1 . .
C C35 0.7622(4) 0.6624(3) 0.4337(3) 0.0756(14) Uani d . 1 . .
H H35 0.7987 0.6027 0.4677 0.091 Uiso calc R 1 . .
C C36 0.8008(3) 0.7439(3) 0.4105(3) 0.0639(12) Uani d . 1 . .
H H36 0.8635 0.7385 0.4283 0.077 Uiso calc R 1 . .
C C37 0.8032(3) 0.9893(3) 0.2095(3) 0.0467(9) Uani d . 1 . .
C C38 0.7843(4) 1.0884(3) 0.1696(3) 0.0755(14) Uani d . 1 . .
H H38 0.7583 1.1301 0.2048 0.091 Uiso calc R 1 . .
C C39 0.8030(5) 1.1264(4) 0.0797(3) 0.0946(17) Uani d . 1 . .
H H39 0.7896 1.1935 0.0546 0.114 Uiso calc R 1 . .
C C40 0.8409(4) 1.0675(5) 0.0260(3) 0.0891(16) Uani d . 1 . .
H H40 0.8532 1.0939 -0.0353 0.107 Uiso calc R 1 . .
C C41 0.8603(4) 0.9702(5) 0.0631(4) 0.0893(16) Uani d . 1 . .
H H41 0.8871 0.9295 0.0268 0.107 Uiso calc R 1 . .
C C42 0.8409(4) 0.9297(4) 0.1547(3) 0.0713(13) Uani d . 1 . .
H H42 0.8532 0.8626 0.1792 0.086 Uiso calc R 1 . .
C C43 0.6981(3) 1.0324(2) 0.3743(2) 0.0402(9) Uani d . 1 . .
C C44 0.5824(3) 1.0483(3) 0.3927(3) 0.0601(11) Uani d . 1 . .
H H44 0.5530 1.0056 0.3855 0.072 Uiso calc R 1 . .
C C45 0.5117(4) 1.1272(3) 0.4216(3) 0.0675(13) Uani d . 1 . .
H H45 0.4346 1.1377 0.4337 0.081 Uiso calc R 1 . .
C C46 0.5541(4) 1.1899(3) 0.4326(3) 0.0674(13) Uani d . 1 . .
H H46 0.5058 1.2433 0.4517 0.081 Uiso calc R 1 . .
C C47 0.6676(4) 1.1749(3) 0.4157(3) 0.0595(11) Uani d . 1 . .
H H47 0.6962 1.2175 0.4240 0.071 Uiso calc R 1 . .
C C48 0.7390(3) 1.0968(3) 0.3864(2) 0.0509(10) Uani d . 1 . .
H H48 0.8160 1.0871 0.3746 0.061 Uiso calc R 1 . .
C C49 0.9839(3) 0.9001(2) 0.3903(2) 0.0395(9) Uani d . 1 . .
C C50 0.9597(3) 0.8761(2) 0.4826(3) 0.0422(9) Uani d . 1 . .
C C51 0.8587(3) 0.8594(3) 0.5433(3) 0.0538(11) Uani d . 1 A .
C C52 0.7663(10) 0.8289(6) 0.7033(9) 0.081(4) Uani d PD 0.66(2) A 1
H H52A 0.6978 0.8565 0.6817 0.097 Uiso calc PR 0.66(2) A 1
H H52B 0.7626 0.8626 0.7436 0.097 Uiso calc PR 0.66(2) A 1
C C53 0.7848(11) 0.7206(7) 0.7484(9) 0.106(5) Uani d PD 0.66(2) A 1
H H53A 0.7859 0.6891 0.7078 0.159 Uiso calc PR 0.66(2) A 1
H H53B 0.7253 0.7096 0.7996 0.159 Uiso calc PR 0.66(2) A 1
H H53C 0.8550 0.6943 0.7662 0.159 Uiso calc PR 0.66(2) A 1
C C52' 0.774(2) 0.788(3) 0.6825(9) 0.081(8) Uani d PD 0.34(2) A 2
H H52C 0.7843 0.7311 0.6660 0.097 Uiso calc PR 0.34(2) A 2
H H52D 0.7023 0.8332 0.6734 0.097 Uiso calc PR 0.34(2) A 2
C C53' 0.781(2) 0.760(2) 0.7789(8) 0.112(9) Uani d PD 0.34(2) A 2
H H53D 0.8497 0.7107 0.7882 0.167 Uiso calc PR 0.34(2) A 2
H H53E 0.7188 0.7353 0.8170 0.167 Uiso calc PR 0.34(2) A 2
H H53F 0.7791 0.8162 0.7925 0.167 Uiso calc PR 0.34(2) A 2
C C54 1.0954(3) 0.9101(2) 0.3543(2) 0.0375(8) Uani d . 1 . .
C C55 1.1516(3) 0.8942(2) 0.4175(2) 0.0400(9) Uani d . 1 . .
C C56 1.1601(3) 0.9351(2) 0.2662(2) 0.0408(9) Uani d . 1 . .
C C57 1.2648(3) 0.9386(2) 0.2658(2) 0.0446(9) Uani d . 1 . .
N N4 1.1221(3) 0.9535(2) 0.1935(2) 0.0571(9) Uani d . 1 . .
H H4A 1.0559 0.9473 0.2040 0.068 Uiso d R 1 . .
H H4B 1.1662 0.9747 0.1446 0.068 Uiso d R 1 . .
C C58 1.3466(3) 0.9665(3) 0.1870(3) 0.0515(10) Uani d . 1 . .
C C59 1.5255(3) 1.0003(4) 0.1294(3) 0.0823(16) Uani d . 1 . .
H H59A 1.5148 0.9979 0.0753 0.099 Uiso calc R 1 . .
H H59B 1.5997 0.9596 0.1371 0.099 Uiso calc R 1 . .
C C60 1.5155(5) 1.1006(4) 0.1224(5) 0.142(3) Uani d . 1 . .
H H60A 1.4414 1.1403 0.1160 0.214 Uiso calc R 1 . .
H H60B 1.5693 1.1252 0.0716 0.214 Uiso calc R 1 . .
H H60C 1.5292 1.1022 0.1750 0.214 Uiso calc R 1 . .
N N1 0.2389(2) 0.5576(2) 0.67443(19) 0.0448(8) Uani d . 1 . .
O O1 0.0358(2) 0.4854(2) 0.81614(18) 0.0624(8) Uani d . 1 . .
O O2 -0.0900(2) 0.4850(2) 0.75083(18) 0.0763(9) Uani d . 1 . .
O O3 0.4411(2) 0.6868(2) 0.30673(18) 0.0635(8) Uani d . 1 . .
O O4 0.3190(2) 0.6972(2) 0.23237(18) 0.0648(8) Uani d . 1 . .
N N3 0.9225(2) 0.9157(2) 0.3315(2) 0.0482(8) Uani d . 1 . .
O O5 0.7744(2) 0.8654(2) 0.52373(19) 0.0656(8) Uani d . 1 . .
O O6 0.8661(2) 0.8356(2) 0.6283(2) 0.0808(10) Uani d D 1 . .
O O7 1.3321(2) 0.9920(2) 0.1115(2) 0.0711(9) Uani d . 1 . .
O O8 1.4417(2) 0.9638(2) 0.20472(18) 0.0662(8) Uani d . 1 . .
P P1 0.23784(8) 0.54841(7) 0.77260(7) 0.0440(3) Uani d . 1 . .
P P2 0.79766(8) 0.93793(7) 0.32758(7) 0.0426(3) Uani d . 1 . .
S S1 -0.00477(8) 0.56927(8) 0.57338(7) 0.0555(3) Uani d . 1 . .
S S2 0.14118(8) 0.64202(8) 0.38364(7) 0.0533(3) Uani d . 1 . .
S S3 1.07321(8) 0.86553(7) 0.52315(6) 0.0502(3) Uani d . 1 . .
S S4 1.28460(8) 0.90910(8) 0.37331(7) 0.0526(3) Uani d . 1 . .

loop_
_atom_site_aniso_label
_atom_site_aniso_U_11
_atom_site_aniso_U_22
_atom_site_aniso_U_33
_atom_site_aniso_U_12
_atom_site_aniso_U_13
_atom_site_aniso_U_23
C1 0.048(2) 0.048(2) 0.040(2) -0.0129(18) -0.0072(18) -0.0120(18)
C2 0.067(3) 0.059(3) 0.054(3) -0.012(2) -0.018(2) -0.015(2)
C3 0.075(3) 0.068(3) 0.050(3) -0.011(3) -0.016(2) -0.003(2)
C4 0.064(3) 0.055(3) 0.084(4) -0.007(2) -0.016(3) 0.003(3)
C5 0.089(4) 0.045(3) 0.091(4) -0.019(2) -0.017(3) -0.017(3)
C6 0.068(3) 0.049(3) 0.063(3) -0.017(2) -0.009(2) -0.017(2)
C7 0.050(2) 0.046(2) 0.046(2) -0.0141(18) -0.0124(19) -0.0133(18)
C8 0.070(3) 0.053(3) 0.053(3) -0.008(2) -0.007(2) -0.012(2)
C9 0.078(3) 0.050(3) 0.087(4) -0.003(2) -0.005(3) -0.017(3)
C10 0.076(3) 0.063(3) 0.094(4) -0.014(3) 0.001(3) -0.042(3)
C11 0.068(3) 0.087(4) 0.063(3) -0.020(3) 0.005(2) -0.036(3)
C12 0.063(3) 0.057(3) 0.051(3) -0.009(2) -0.008(2) -0.019(2)
C13 0.056(2) 0.044(2) 0.049(2) -0.0127(19) -0.023(2) -0.0117(19)
C14 0.055(3) 0.049(2) 0.071(3) -0.011(2) -0.020(2) -0.017(2)
C15 0.054(3) 0.070(3) 0.101(4) -0.020(2) -0.023(3) -0.014(3)
C16 0.076(4) 0.102(4) 0.125(5) -0.045(3) -0.037(4) -0.019(4)
C17 0.106(5) 0.111(4) 0.107(5) -0.052(4) -0.036(4) -0.041(4)
C18 0.076(3) 0.075(3) 0.081(3) -0.022(3) -0.029(3) -0.032(3)
C19 0.042(2) 0.0315(18) 0.048(2) -0.0106(16) -0.0103(18) -0.0157(16)
C20 0.048(2) 0.050(2) 0.043(2) -0.0181(18) -0.0085(18) -0.0119(18)
C21 0.046(2) 0.054(2) 0.056(3) -0.018(2) -0.008(2) -0.013(2)
C22 0.088(4) 0.137(5) 0.084(4) -0.074(4) -0.026(3) 0.024(4)
C23 0.197(8) 0.157(7) 0.116(6) -0.106(6) -0.051(5) 0.027(5)
C24 0.039(2) 0.0314(18) 0.041(2) -0.0080(16) -0.0125(17) -0.0077(16)
C25 0.041(2) 0.045(2) 0.048(2) -0.0110(17) -0.0105(18) -0.0098(18)
C26 0.044(2) 0.0341(19) 0.047(2) -0.0090(16) -0.0127(18) -0.0153(17)
C27 0.047(2) 0.044(2) 0.042(2) -0.0147(17) -0.0108(18) -0.0136(17)
N2 0.056(2) 0.079(2) 0.044(2) -0.0329(18) -0.0101(16) -0.0139(17)
C28 0.058(3) 0.055(2) 0.046(3) -0.021(2) -0.008(2) -0.019(2)
C29 0.101(4) 0.119(4) 0.051(3) -0.069(3) 0.007(3) -0.022(3)
C30 0.121(5) 0.157(6) 0.065(4) -0.082(4) 0.013(3) -0.031(4)
C31 0.039(2) 0.047(2) 0.059(3) -0.0080(17) -0.0128(19) -0.0254(19)
C32 0.047(2) 0.057(2) 0.059(3) -0.0169(19) -0.015(2) -0.022(2)
C33 0.051(2) 0.072(3) 0.071(3) -0.024(2) -0.011(2) -0.036(2)
C34 0.065(3) 0.054(3) 0.094(4) -0.023(2) -0.005(3) -0.038(3)
C35 0.077(3) 0.043(3) 0.109(4) -0.005(2) -0.033(3) -0.025(3)
C36 0.056(3) 0.048(2) 0.099(4) -0.006(2) -0.032(2) -0.028(2)
C37 0.033(2) 0.064(3) 0.052(3) -0.0135(18) -0.0104(18) -0.025(2)
C38 0.104(4) 0.073(3) 0.048(3) -0.022(3) -0.014(3) -0.020(2)
C39 0.137(5) 0.089(4) 0.057(4) -0.035(4) -0.023(3) -0.015(3)
C40 0.100(4) 0.116(5) 0.057(3) -0.047(4) -0.012(3) -0.019(3)
C41 0.099(4) 0.121(5) 0.065(4) -0.042(4) 0.006(3) -0.054(3)
C42 0.074(3) 0.084(3) 0.066(3) -0.026(3) -0.003(3) -0.039(3)
C43 0.039(2) 0.047(2) 0.036(2) -0.0132(17) -0.0080(16) -0.0136(17)
C44 0.049(3) 0.061(3) 0.069(3) -0.020(2) -0.006(2) -0.019(2)
C45 0.045(3) 0.068(3) 0.074(3) -0.011(2) -0.002(2) -0.018(3)
C46 0.078(3) 0.055(3) 0.055(3) -0.006(2) -0.005(2) -0.021(2)
C47 0.074(3) 0.054(3) 0.062(3) -0.014(2) -0.019(2) -0.029(2)
C48 0.053(2) 0.049(2) 0.057(3) -0.0088(19) -0.017(2) -0.024(2)
C49 0.039(2) 0.0315(18) 0.052(3) -0.0061(16) -0.0138(18) -0.0168(17)
C50 0.037(2) 0.039(2) 0.052(3) -0.0110(16) -0.0116(18) -0.0114(17)
C51 0.047(3) 0.051(2) 0.058(3) -0.013(2) -0.012(2) -0.010(2)
C52 0.079(6) 0.084(7) 0.064(8) -0.014(5) -0.003(6) -0.024(5)
C53 0.116(8) 0.099(8) 0.114(12) -0.054(7) 0.004(8) -0.044(7)
C52' 0.076(12) 0.12(2) 0.038(10) -0.050(16) 0.017(9) -0.013(12)
C53' 0.139(18) 0.11(2) 0.087(15) -0.060(18) -0.008(14) -0.013(14)
C54 0.039(2) 0.0356(19) 0.045(2) -0.0086(16) -0.0151(18) -0.0156(16)
C55 0.0346(19) 0.041(2) 0.047(2) -0.0129(16) -0.0118(17) -0.0102(17)
C56 0.041(2) 0.042(2) 0.044(2) -0.0057(17) -0.0170(18) -0.0161(17)
C57 0.042(2) 0.048(2) 0.048(2) -0.0153(18) -0.0134(18) -0.0128(18)
N4 0.0465(19) 0.082(2) 0.047(2) -0.0200(17) -0.0123(16) -0.0198(18)
C58 0.051(2) 0.052(2) 0.048(3) -0.0124(19) -0.013(2) -0.011(2)
C59 0.046(3) 0.122(4) 0.062(3) -0.034(3) -0.003(2) -0.005(3)
C60 0.099(5) 0.097(5) 0.192(7) -0.051(4) -0.037(5) 0.030(4)
N1 0.0485(18) 0.0506(18) 0.0420(19) -0.0201(15) -0.0104(15) -0.0138(15)
O1 0.0661(19) 0.080(2) 0.0462(18) -0.0334(15) -0.0117(15) -0.0117(15)
O2 0.0663(19) 0.108(2) 0.0554(19) -0.0536(18) -0.0124(15) 0.0029(17)
O3 0.0550(18) 0.083(2) 0.065(2) -0.0353(16) -0.0010(15) -0.0294(16)
O4 0.0712(19) 0.090(2) 0.0372(17) -0.0402(16) -0.0035(14) -0.0119(15)
N3 0.0374(17) 0.063(2) 0.058(2) -0.0117(15) -0.0158(15) -0.0293(17)
O5 0.0432(17) 0.077(2) 0.078(2) -0.0220(15) -0.0091(15) -0.0223(16)
O6 0.0546(18) 0.111(3) 0.053(2) -0.0268(17) -0.0046(15) -0.0002(18)
O7 0.0635(19) 0.094(2) 0.0507(19) -0.0274(16) -0.0103(15) -0.0122(17)
O8 0.0489(17) 0.092(2) 0.0561(19) -0.0327(15) -0.0109(14) -0.0076(15)
P1 0.0494(6) 0.0432(5) 0.0414(6) -0.0139(5) -0.0122(5) -0.0112(4)
P2 0.0369(5) 0.0489(6) 0.0498(6) -0.0116(4) -0.0124(5) -0.0204(5)
S1 0.0443(6) 0.0740(7) 0.0502(7) -0.0234(5) -0.0116(5) -0.0123(5)
S2 0.0501(6) 0.0683(7) 0.0440(6) -0.0205(5) -0.0137(5) -0.0118(5)
S3 0.0464(6) 0.0618(6) 0.0438(6) -0.0194(5) -0.0160(5) -0.0070(5)
S4 0.0426(6) 0.0695(7) 0.0497(6) -0.0240(5) -0.0155(5) -0.0085(5)

loop_
_atom_type_symbol
_atom_type_description
_atom_type_scat_dispersion_real
_atom_type_scat_dispersion_imag
_atom_type_scat_source
C C 0.0033 0.0016 'International Tables Vol C Tables 4.2.6.8 and 6.1.1.4'
H H 0.0000 0.0000 'International Tables Vol C Tables 4.2.6.8 and 6.1.1.4'
N N 0.0061 0.0033 'International Tables Vol C Tables 4.2.6.8 and 6.1.1.4'
O O 0.0106 0.0060 'International Tables Vol C Tables 4.2.6.8 and 6.1.1.4'
P P 0.1023 0.0942 'International Tables Vol C Tables 4.2.6.8 and 6.1.1.4'
S S 0.1246 0.1234 'International Tables Vol C Tables 4.2.6.8 and 6.1.1.4'

loop_
_geom_angle_atom_site_label_1
_geom_angle_atom_site_label_2
_geom_angle_atom_site_label_3
_geom_angle
C6 C1 C2 118.4(4)
C6 C1 P1 119.7(3)
C2 C1 P1 121.7(3)
C3 C2 C1 120.0(4)
C3 C2 H2 120.0
C1 C2 H2 120.0
C4 C3 C2 120.5(5)
C4 C3 H3 119.7
C2 C3 H3 119.7
C5 C4 C3 120.1(4)
C5 C4 H4 119.9
C3 C4 H4 119.9
C4 C5 C6 120.1(5)
C4 C5 H5 120.0
C6 C5 H5 120.0
C5 C6 C1 120.8(4)
C5 C6 H6 119.6
C1 C6 H6 119.6
C12 C7 C8 118.9(4)
C12 C7 P1 125.1(3)
C8 C7 P1 116.0(3)
C7 C8 C9 119.9(4)
C7 C8 H8 120.1
C9 C8 H8 120.1
C10 C9 C8 121.0(4)
C10 C9 H9 119.5
C8 C9 H9 119.5
C9 C10 C11 119.7(4)
C9 C10 H10 120.2
C11 C10 H10 120.2
C10 C11 C12 120.1(4)
C10 C11 H11 120.0
C12 C11 H11 120.0
C7 C12 C11 120.5(4)
C7 C12 H12 119.8
C11 C12 H12 119.8
C14 C13 C18 118.0(4)
C14 C13 P1 119.4(3)
C18 C13 P1 122.5(3)
C15 C14 C13 121.6(4)
C15 C14 H14 119.2
C13 C14 H14 119.2
C16 C15 C14 119.4(5)
C16 C15 H15 120.3
C14 C15 H15 120.3
C15 C16 C17 120.5(5)
C15 C16 H16 119.7
C16 C17 C18 120.5(5)
C16 C17 H17 119.8
C18 C17 H17 119.8
C17 C18 C13 119.9(5)
C17 C18 H18 120.0
C13 C18 H18 120.0
N1 C19 C20 132.6(3)
N1 C19 C24 117.7(3)
C20 C19 C24 109.7(3)
C19 C20 C21 128.2(4)
C19 C20 S1 113.1(3)
C21 C20 S1 118.4(3)
O1 C21 O2 122.3(4)
O1 C21 C20 126.3(4)
O2 C21 C20 111.3(4)
O2 C22 C23 109.0(5)
O2 C22 H22A 109.9
C23 C22 H22A 109.9
O2 C22 H22B 109.9
C23 C22 H22B 109.9
H22A C22 H22B 108.3
C22 C23 H23A 109.5
C22 C23 H23B 109.5
H23A C23 H23B 109.5
C22 C23 H23C 109.5
H23A C23 H23C 109.5
H23B C23 H23C 109.5
C25 C24 C26 112.0(3)
C25 C24 C19 113.9(3)
C26 C24 C19 134.2(3)
C24 C25 S1 113.1(3)
C24 C25 S2 113.9(3)
S1 C25 S2 133.0(2)
N2 C26 C27 126.4(3)
N2 C26 C24 121.9(3)
C27 C26 C24 111.7(3)
C26 C27 C28 124.4(3)
C26 C27 S2 112.5(3)
C28 C27 S2 123.1(3)
C26 N2 H2A 117.3
C26 N2 H2B 115.0
H2A N2 H2B 127.6
O3 C28 O4 123.9(4)
O3 C28 C27 123.9(4)
O4 C28 C27 112.2(4)
C30 C29 O4 110.2(4)
C30 C29 H29A 109.6
O4 C29 H29A 109.6
C30 C29 H29B 109.6
O4 C29 H29B 109.6
H29A C29 H29B 108.1
C29 C30 H30A 109.5
C29 C30 H30B 109.5
H30A C30 H30B 109.5
C29 C30 H30C 109.5
H30A C30 H30C 109.5
H30B C30 H30C 109.5
C32 C31 C36 118.7(4)
C32 C31 P2 121.5(3)
C36 C31 P2 119.6(3)
C33 C32 C31 120.5(4)
C33 C32 H32 119.7
C31 C32 H32 119.7
C34 C33 C32 120.3(4)
C34 C33 H33 119.8
C32 C33 H33 119.8
C33 C34 C35 120.5(4)
C33 C34 H34 119.7
C35 C34 H34 119.7
C34 C35 C36 120.1(4)
C34 C35 H35 119.9
C36 C35 H35 119.9
C31 C36 C35 119.7(4)
C31 C36 H36 120.1
C35 C36 H36 120.1
C38 C37 C42 117.4(4)
C38 C37 P2 121.1(3)
C42 C37 P2 120.9(3)
C39 C38 C37 121.5(4)
C39 C38 H38 119.3
C37 C38 H38 119.3
C40 C39 C38 120.9(5)
C40 C39 H39 119.6
C38 C39 H39 119.6
C41 C40 C39 119.0(5)
C41 C40 H40 120.5
C39 C40 H40 120.5
C40 C41 C42 121.2(5)
C40 C41 H41 119.4
C42 C41 H41 119.4
C37 C42 C41 120.0(4)
C37 C42 H42 120.0
C41 C42 H42 120.0
C48 C43 C44 118.5(4)
C48 C43 P2 117.6(3)
C44 C43 P2 123.8(3)
C45 C44 C43 120.1(4)
C45 C44 H44 120.0
C43 C44 H44 120.0
C46 C45 C44 120.3(4)
C46 C45 H45 119.8
C44 C45 H45 119.8
C45 C46 C47 120.4(4)
C45 C46 H46 119.8
C47 C46 H46 119.8
C46 C47 C48 119.9(4)
C46 C47 H47 120.1
C48 C47 H47 120.1
C47 C48 C43 120.8(4)
C47 C48 H48 119.6
C43 C48 H48 119.6
N3 C49 C50 132.5(3)
N3 C49 C54 117.2(3)
C50 C49 C54 110.3(3)
C49 C50 C51 128.1(4)
C49 C50 S3 112.4(3)
C51 C50 S3 119.6(3)
O5 C51 O6 122.4(4)
O5 C51 C50 125.8(4)
O6 C51 C50 111.7(4)
O6 C52 C53 103.9(6)
O6 C52 H52A 111.0
C53 C52 H52A 111.0
O6 C52 H52B 111.0
C53 C52 H52B 111.0
H52A C52 H52B 109.0
O6 C52' C53' 106.4(9)
O6 C52' H52C 110.4
C53' C52' H52C 110.4
O6 C52' H52D 110.4
C53' C52' H52D 110.4
H52C C52' H52D 108.6
C52' C53' H53D 109.5
C52' C53' H53E 109.5
H53D C53' H53E 109.5
C52' C53' H53F 109.5
H53D C53' H53F 109.5
H53E C53' H53F 109.5
C55 C54 C56 112.9(3)
C55 C54 C49 113.9(3)
C56 C54 C49 133.3(3)
C54 C55 S3 112.7(3)
C54 C55 S4 113.4(3)
S3 C55 S4 133.8(2)
N4 C56 C57 125.6(3)
N4 C56 C54 123.2(3)
C57 C56 C54 111.2(3)
C56 C57 C58 124.3(4)
C56 C57 S4 112.5(3)
C58 C57 S4 123.1(3)
C56 N4 H4A 115.3
C56 N4 H4B 113.5
H4A N4 H4B 130.9
O7 C58 O8 123.2(4)
O7 C58 C57 124.1(4)
O8 C58 C57 112.7(4)
O8 C59 C60 109.7(4)
O8 C59 H59A 109.7
C60 C59 H59A 109.7
O8 C59 H59B 109.7
C60 C59 H59B 109.7
H59A C59 H59B 108.2
C59 C60 H60A 109.5
C59 C60 H60B 109.5
H60A C60 H60B 109.5
C59 C60 H60C 109.5
H60A C60 H60C 109.5
H60B C60 H60C 109.5
C19 N1 P1 135.7(3)
C21 O2 C22 116.8(3)
C28 O4 C29 115.9(3)
C49 N3 P2 139.8(3)
C51 O6 C52' 105.2(7)
C51 O6 C52 121.7(8)
C52' O6 C52 30.3(9)
C58 O8 C59 116.8(3)
N1 P1 C7 116.42(16)
N1 P1 C1 115.43(17)
C7 P1 C1 111.13(17)
N1 P1 C13 104.62(17)
C7 P1 C13 105.05(18)
C1 P1 C13 102.30(17)
N3 P2 C43 116.30(17)
N3 P2 C31 116.02(16)
C43 P2 C31 111.32(16)
N3 P2 C37 102.20(16)
C43 P2 C37 104.06(16)
C31 P2 C37 104.99(18)
C25 S1 C20 90.27(18)
C25 S2 C27 89.98(18)
C55 S3 C50 90.79(17)
C55 S4 C57 89.99(17)

loop_
_geom_bond_atom_site_label_1
_geom_bond_atom_site_label_2
_geom_bond_distance
C1 C6 1.379(5)
C1 C2 1.396(5)
C1 P1 1.811(4)
C2 C3 1.372(5)
C2 H2 0.9300
C3 C4 1.365(6)
C3 H3 0.9300
C4 C5 1.364(6)
C4 H4 0.9300
C5 C6 1.376(5)
C5 H5 0.9300
C6 H6 0.9300
C7 C12 1.378(5)
C7 C8 1.380(5)
C7 P1 1.794(4)
C8 C9 1.382(5)
C8 H8 0.9300
C9 C10 1.356(6)
C9 H9 0.9300
C10 C11 1.369(6)
C10 H10 0.9300
C11 C12 1.383(5)
C11 H11 0.9300
C12 H12 0.9300
C13 C14 1.388(5)
C13 C18 1.389(5)
C13 P1 1.812(4)
C14 C15 1.374(6)
C14 H14 0.9300
C15 C16 1.359(7)
C15 H15 0.9300
C16 C17 1.371(7)
C16 H16 0.9300
C17 C18 1.381(6)
C17 H17 0.9300
C18 H18 0.9300
C19 N1 1.367(4)
C19 C20 1.396(5)
C19 C24 1.433(5)
C20 C21 1.429(5)
C20 S1 1.760(4)
C21 O1 1.216(4)
C21 O2 1.359(5)
C22 O2 1.456(5)
C22 C23 1.473(8)
C22 H22A 0.9700
C22 H22B 0.9700
C23 H23A 0.9600
C23 H23B 0.9600
C23 H23C 0.9600
C24 C25 1.376(5)
C24 C26 1.431(5)
C25 S1 1.711(4)
C25 S2 1.716(4)
C26 N2 1.362(4)
C26 C27 1.380(5)
C27 C28 1.443(5)
C27 S2 1.757(4)
N2 H2A 0.8581
N2 H2B 0.8612
C28 O3 1.213(4)
C28 O4 1.342(4)
C29 C30 1.445(6)
C29 O4 1.449(5)
C29 H29A 0.9700
C29 H29B 0.9700
C30 H30A 0.9600
C30 H30B 0.9600
C30 H30C 0.9600
C31 C32 1.392(5)
C31 C36 1.393(5)
C31 P2 1.804(4)
C32 C33 1.373(5)
C32 H32 0.9300
C33 C34 1.365(5)
C33 H33 0.9300
C34 C35 1.366(6)
C34 H34 0.9300
C35 C36 1.393(6)
C35 H35 0.9300
C36 H36 0.9300
C37 C38 1.380(5)
C37 C42 1.385(5)
C37 P2 1.812(4)
C38 C39 1.362(6)
C38 H38 0.9300
C39 C40 1.362(7)
C39 H39 0.9300
C40 C41 1.350(7)
C40 H40 0.9300
C41 C42 1.390(6)
C41 H41 0.9300
C42 H42 0.9300
C43 C48 1.381(5)
C43 C44 1.395(5)
C43 P2 1.800(4)
C44 C45 1.377(5)
C44 H44 0.9300
C45 C46 1.361(6)
C45 H45 0.9300
C46 C47 1.372(6)
C46 H46 0.9300
C47 C48 1.373(5)
C47 H47 0.9300
C48 H48 0.9300
C49 N3 1.365(4)
C49 C50 1.393(5)
C49 C54 1.432(5)
C50 C51 1.423(5)
C50 S3 1.761(4)
C51 O5 1.216(4)
C51 O6 1.349(5)
C52 O6 1.492(7)
C52 C53 1.513(8)
C52 H52A 0.9700
C52 H52B 0.9700
C53 H53A 0.9600
C53 H53B 0.9600
C53 H53C 0.9600
C52' O6 1.491(9)
C52' C53' 1.523(10)
C52' H52C 0.9700
C52' H52D 0.9700
C53' H53D 0.9600
C53' H53E 0.9600
C53' H53F 0.9600
C54 C55 1.376(5)
C54 C56 1.424(5)
C55 S3 1.709(4)
C55 S4 1.722(3)
C56 N4 1.352(4)
C56 C57 1.392(5)
C57 C58 1.433(5)
C57 S4 1.759(4)
N4 H4A 0.8621
N4 H4B 0.8573
C58 O7 1.225(4)
C58 O8 1.357(5)
C59 O8 1.455(5)
C59 C60 1.462(7)
C59 H59A 0.9700
C59 H59B 0.9700
C60 H60A 0.9600
C60 H60B 0.9600
C60 H60C 0.9600
N1 P1 1.583(3)
N3 P2 1.568(3)

loop_
_geom_hbond_atom_site_label_D
_geom_hbond_atom_site_label_H
_geom_hbond_atom_site_label_A
_geom_hbond_distance_DH
_geom_hbond_distance_HA
_geom_hbond_distance_DA
_geom_hbond_angle_DHA
C33 H33 O3 0.93 2.46 3.298(5) 150.6
N4 H4B O7 0.86 2.16 2.817(4) 133.7
N4 H4A N3 0.86 2.29 2.945(4) 133.0
N2 H2B O3 0.86 2.19 2.832(4) 130.8
N2 H2A N1 0.86 2.33 2.965(4) 131.0

loop_
_geom_torsion_atom_site_label_1
_geom_torsion_atom_site_label_2
_geom_torsion_atom_site_label_3
_geom_torsion_atom_site_label_4
_geom_torsion
C6 C1 C2 C3 -2.6(6)
P1 C1 C2 C3 -177.7(3)
C1 C2 C3 C4 2.7(7)
C2 C3 C4 C5 -1.6(7)
C3 C4 C5 C6 0.4(7)
C4 C5 C6 C1 -0.4(7)
C2 C1 C6 C5 1.5(6)
P1 C1 C6 C5 176.7(3)
C12 C7 C8 C9 1.4(6)
P1 C7 C8 C9 -177.1(4)
C7 C8 C9 C10 0.1(8)
C8 C9 C10 C11 -0.8(8)
C9 C10 C11 C12 0.0(8)
C8 C7 C12 C11 -2.2(6)
P1 C7 C12 C11 176.2(3)
C10 C11 C12 C7 1.5(7)
C18 C13 C14 C15 0.1(6)
P1 C13 C14 C15 -177.5(3)
C13 C14 C15 C16 -0.3(7)
C14 C15 C16 C17 0.9(8)
C15 C16 C17 C18 -1.2(9)
C16 C17 C18 C13 1.0(8)
C14 C13 C18 C17 -0.4(6)
P1 C13 C18 C17 177.1(4)
N1 C19 C20 C21 -4.0(6)
C24 C19 C20 C21 172.9(4)
N1 C19 C20 S1 -177.7(3)
C24 C19 C20 S1 -0.8(4)
C19 C20 C21 O1 6.6(7)
S1 C20 C21 O1 180.0(3)
C19 C20 C21 O2 -171.6(3)
S1 C20 C21 O2 1.8(4)
N1 C19 C24 C25 178.8(3)
C20 C19 C24 C25 1.4(4)
N1 C19 C24 C26 -1.6(5)
C20 C19 C24 C26 -179.0(3)
C26 C24 C25 S1 178.9(2)
C19 C24 C25 S1 -1.4(4)
C26 C24 C25 S2 0.3(4)
C19 C24 C25 S2 -179.9(2)
C25 C24 C26 N2 -179.6(3)
C19 C24 C26 N2 0.8(6)
C25 C24 C26 C27 0.0(4)
C19 C24 C26 C27 -179.6(3)
N2 C26 C27 C28 1.5(6)
C24 C26 C27 C28 -178.0(3)
N2 C26 C27 S2 179.2(3)
C24 C26 C27 S2 -0.3(4)
C26 C27 C28 O3 -1.5(6)
S2 C27 C28 O3 -178.9(3)
C26 C27 C28 O4 176.9(3)
S2 C27 C28 O4 -0.6(5)
C36 C31 C32 C33 1.3(6)
P2 C31 C32 C33 178.1(3)
C31 C32 C33 C34 -1.3(6)
C32 C33 C34 C35 1.1(7)
C33 C34 C35 C36 -0.9(7)
C32 C31 C36 C35 -1.1(6)
P2 C31 C36 C35 -177.9(3)
C34 C35 C36 C31 0.9(7)
C42 C37 C38 C39 -0.6(7)
P2 C37 C38 C39 171.0(4)
C37 C38 C39 C40 0.1(8)
C38 C39 C40 C41 -0.2(9)
C39 C40 C41 C42 0.9(9)
C38 C37 C42 C41 1.2(6)
P2 C37 C42 C41 -170.5(4)
C40 C41 C42 C37 -1.4(8)
C48 C43 C44 C45 0.5(6)
P2 C43 C44 C45 -174.6(3)
C43 C44 C45 C46 -0.2(6)
C44 C45 C46 C47 -0.5(7)
C45 C46 C47 C48 0.8(6)
C46 C47 C48 C43 -0.5(6)
C44 C43 C48 C47 -0.2(6)
P2 C43 C48 C47 175.3(3)
N3 C49 C50 C51 0.9(6)
C54 C49 C50 C51 -179.7(3)
N3 C49 C50 S3 -179.8(3)
C54 C49 C50 S3 -0.4(4)
C49 C50 C51 O5 -1.6(6)
S3 C50 C51 O5 179.1(3)
C49 C50 C51 O6 178.7(3)
S3 C50 C51 O6 -0.6(4)
N3 C49 C54 C55 179.4(3)
C50 C49 C54 C55 -0.1(4)
N3 C49 C54 C56 0.9(5)
C50 C49 C54 C56 -178.5(3)
C56 C54 C55 S3 179.3(2)
C49 C54 C55 S3 0.5(4)
C56 C54 C55 S4 0.2(4)
C49 C54 C55 S4 -178.6(2)
C55 C54 C56 N4 179.7(3)
C49 C54 C56 N4 -1.8(6)
C55 C54 C56 C57 -0.8(4)
C49 C54 C56 C57 177.7(3)
N4 C56 C57 C58 2.7(6)
C54 C56 C57 C58 -176.7(3)
N4 C56 C57 S4 -179.5(3)
C54 C56 C57 S4 1.1(4)
C56 C57 C58 O7 1.5(6)
S4 C57 C58 O7 -176.1(3)
C56 C57 C58 O8 -180.0(3)
S4 C57 C58 O8 2.4(5)
C20 C19 N1 P1 -19.4(6)
C24 C19 N1 P1 163.9(3)
O1 C21 O2 C22 -6.6(6)
C20 C21 O2 C22 171.7(4)
C23 C22 O2 C21 -78.1(6)
O3 C28 O4 C29 -0.1(6)
C27 C28 O4 C29 -178.5(3)
C30 C29 O4 C28 141.1(4)
C50 C49 N3 P2 17.1(7)
C54 C49 N3 P2 -162.3(3)
O5 C51 O6 C52' 19.1(18)
C50 C51 O6 C52' -161.2(17)
O5 C51 O6 C52 -8.9(7)
C50 C51 O6 C52 170.9(5)
C53' C52' O6 C51 180(3)
C53' C52' O6 C52 -52.4(19)
C53 C52 O6 C51 107.4(14)
C53 C52 O6 C52' 44(2)
O7 C58 O8 C59 4.6(6)
C57 C58 O8 C59 -174.0(3)
C60 C59 O8 C58 98.3(5)
C19 N1 P1 C7 -45.8(4)
C19 N1 P1 C1 87.2(4)
C19 N1 P1 C13 -161.2(3)
C12 C7 P1 N1 141.8(3)
C8 C7 P1 N1 -39.8(4)
C12 C7 P1 C1 6.9(4)
C8 C7 P1 C1 -174.7(3)
C12 C7 P1 C13 -103.0(4)
C8 C7 P1 C13 75.4(3)
C6 C1 P1 N1 -9.4(4)
C2 C1 P1 N1 165.7(3)
C6 C1 P1 C7 126.0(3)
C2 C1 P1 C7 -58.9(4)
C6 C1 P1 C13 -122.3(3)
C2 C1 P1 C13 52.8(3)
C14 C13 P1 N1 -43.2(3)
C18 C13 P1 N1 139.3(3)
C14 C13 P1 C7 -166.4(3)
C18 C13 P1 C7 16.2(4)
C14 C13 P1 C1 77.5(3)
C18 C13 P1 C1 -100.0(4)
C49 N3 P2 C43 46.9(4)
C49 N3 P2 C31 -87.0(4)
C49 N3 P2 C37 159.5(4)
C48 C43 P2 N3 18.3(3)
C44 C43 P2 N3 -166.5(3)
C48 C43 P2 C31 154.2(3)
C44 C43 P2 C31 -30.6(4)
C48 C43 P2 C37 -93.2(3)
C44 C43 P2 C37 82.0(3)
C32 C31 P2 N3 -158.5(3)
C36 C31 P2 N3 18.2(4)
C32 C31 P2 C43 65.4(4)
C36 C31 P2 C43 -117.8(3)
C32 C31 P2 C37 -46.6(3)
C36 C31 P2 C37 130.2(3)
C38 C37 P2 N3 -91.4(3)
C42 C37 P2 N3 79.9(3)
C38 C37 P2 C43 30.0(4)
C42 C37 P2 C43 -158.6(3)
C38 C37 P2 C31 147.0(3)
C42 C37 P2 C31 -41.6(4)
C24 C25 S1 C20 0.7(3)
S2 C25 S1 C20 178.9(3)
C19 C20 S1 C25 0.1(3)
C21 C20 S1 C25 -174.3(3)
C24 C25 S2 C27 -0.5(3)
S1 C25 S2 C27 -178.6(3)
C26 C27 S2 C25 0.5(3)
C28 C27 S2 C25 178.2(3)
C54 C55 S3 C50 -0.6(3)
S4 C55 S3 C50 178.3(3)
C49 C50 S3 C55 0.6(3)
C51 C50 S3 C55 180.0(3)
C54 C55 S4 C57 0.4(3)
S3 C55 S4 C57 -178.6(3)
C56 C57 S4 C55 -0.8(3)
C58 C57 S4 C55 177.0(3)
